data_7057962
loop_
_publ_author_name
'Zhu, Haotian'
'Du, Jing'
'Lu, Ying'
'Su, Fang'
'Li, Yangguang'

_publ_section_title
;
 Immobilization of enzymes on an organic--inorganic hybrid network
 consisting of Dawson-type polyoxotungstate and a zinc(ii)-biimidazole
 complex moiety
;
_journal_issue 1
_journal_name_full 'New Journal of Chemistry'
_journal_page_first 146
_journal_paper_doi 10.1039/C8NJ03776K
_journal_volume 43
_journal_year 2019
_chemical_formula_moiety 'C36 H42 N24 O62 P2 W18,8H2O '
_chemical_formula_sum 'C36 H58 N24 O70 P2 W18 Zn0'
_chemical_formula_weight 5318.30
_space_group_crystal_system triclinic
_space_group_IT_number 2
_space_group_name_Hall '-P 1'
_space_group_name_H-M_alt 'P -1'
_symmetry_space_group_name_Hall '-P 1'
_symmetry_space_group_name_H-M 'P -1'
_atom_sites_solution_hydrogens geom
_audit_creation_method SHELXL-2018/1
_audit_update_record
;
2018-09-17 deposited with the CCDC.
2018-11-13 downloaded from the CCDC.
;
_cell_angle_alpha 76.838(2)
_cell_angle_beta 87.770(2)
_cell_angle_gamma 68.781(2)
_cell_formula_units_Z 2
_cell_length_a 13.8898(15)
_cell_length_b 16.0392(17)
_cell_length_c 23.038(2)
_cell_measurement_reflns_used 6841
_cell_measurement_temperature 296(2)
_cell_measurement_theta_max 27.41
_cell_measurement_theta_min 1.68
_cell_volume 4653.4(8)
_computing_structure_refinement 'SHELXL-2018/1 (Sheldrick, 2018)'
_diffrn_ambient_temperature 296(2)
_diffrn_measured_fraction_theta_full 0.991
_diffrn_measured_fraction_theta_max 0.991
_diffrn_measurement_device_type 'CCD area detector'
_diffrn_measurement_method 'phi and omega scans'
_diffrn_radiation_type MoK\a
_diffrn_radiation_wavelength 0.71073
_diffrn_reflns_av_R_equivalents 0.0481
_diffrn_reflns_av_unetI/netI 0.0815
_diffrn_reflns_Laue_measured_fraction_full 0.991
_diffrn_reflns_Laue_measured_fraction_max 0.991
_diffrn_reflns_limit_h_max 16
_diffrn_reflns_limit_h_min -16
_diffrn_reflns_limit_k_max 19
_diffrn_reflns_limit_k_min -17
_diffrn_reflns_limit_l_max 27
_diffrn_reflns_limit_l_min -14
_diffrn_reflns_number 23476
_diffrn_reflns_point_group_measured_fraction_full 0.991
_diffrn_reflns_point_group_measured_fraction_max 0.991
_diffrn_reflns_theta_full 25.000
_diffrn_reflns_theta_max 25.000
_diffrn_reflns_theta_min 1.685
_diffrn_source 'fine-focus sealed tube'
_exptl_absorpt_coefficient_mu 22.298
_exptl_absorpt_correction_T_max 0.3959
_exptl_absorpt_correction_T_min 0.2416
_exptl_absorpt_correction_type multi-scan
_exptl_absorpt_process_details '(SADABS; Sheldrick, 2003)'
_exptl_crystal_colour red
_exptl_crystal_density_diffrn 3.796
_exptl_crystal_description block
_exptl_crystal_F_000 4728
_exptl_crystal_size_max 0.089
_exptl_crystal_size_mid 0.076
_exptl_crystal_size_min 0.051
_refine_diff_density_max 4.862
_refine_diff_density_min -5.165
_refine_diff_density_rms 0.659
_refine_ls_extinction_coef 0.00033(3)
_refine_ls_extinction_expression Fc^*^=kFc[1+0.001xFc^2^\l^3^/sin(2\q)]^-1/4^
_refine_ls_extinction_method 'SHELXL-2018/1 (Sheldrick 2018)'
_refine_ls_goodness_of_fit_ref 1.016
_refine_ls_hydrogen_treatment constr
_refine_ls_matrix_type full
_refine_ls_number_parameters 1361
_refine_ls_number_reflns 16270
_refine_ls_number_restraints 214
_refine_ls_restrained_S_all 1.028
_refine_ls_R_factor_all 0.0726
_refine_ls_R_factor_gt 0.0610
_refine_ls_shift/su_max 0.002
_refine_ls_shift/su_mean 0.000
_refine_ls_structure_factor_coef Fsqd
_refine_ls_weighting_details 'w=1/[\s^2^(Fo^2^)+(0.1179P)^2^] where P=(Fo^2^+2Fc^2^)/3'
_refine_ls_weighting_scheme calc
_refine_ls_wR_factor_gt 0.1630
_refine_ls_wR_factor_ref 0.1747
_reflns_Friedel_coverage 0.000
_reflns_number_gt 13148
_reflns_number_total 16270
_reflns_threshold_expression 'I > 2\s(I)'
_cod_data_source_file c8nj03776k2.cif
_cod_data_source_block 1_sq_CCDC1
_cod_depositor_comments
;
The following automatic conversions were performed:

'_exptl_absorpt_correction_type' value 'Multi-scan' changed to
'multi-scan' according to
/home/data/users/saulius/crontab/automatic-downloads/rss-feeds/RSC/lib/dictionaries/cif_core.dic
dictionary named 'cif_core.dic' version 2.4.2 from 2011-04-26.

Automatic conversion script
Id: cif_fix_values 4973 2017-02-22 13:04:09Z antanas 

 Adding full bibliography for 7057961--7057962.cif.
;
_cod_original_cell_volume 4653.4(9)
_cod_database_code 7057962
_shelx_shelxl_version_number 2018/1
_shelx_space_group_comment
;
The symmetry employed for this shelxl refinement is uniquely defined
by the following loop, which should always be used as a source of
symmetry information in preference to the above space-group names.
They are only intended as comments.
;
_shelx_estimated_absorpt_t_min 0.242
_shelx_estimated_absorpt_t_max 0.396

loop_
_space_group_symop_operation_xyz
'x, y, z'
'-x, -y, -z'

loop_
_atom_site_label
_atom_site_type_symbol
_atom_site_fract_x
_atom_site_fract_y
_atom_site_fract_z
_atom_site_U_iso_or_equiv
_atom_site_adp_type
_atom_site_occupancy
_atom_site_site_symmetry_order
_atom_site_calc_flag
_atom_site_refinement_flags_posn
_atom_site_refinement_flags_adp
_atom_site_refinement_flags_occupancy
W1 W 0.05715(5) 0.01379(5) 0.60678(3) 0.01334(17) Uani 1 1 d . . .
W2 W 0.07903(5) 0.14875(4) 0.83026(3) 0.01335(17) Uani 1 1 d . . .
W3 W 0.27793(5) -0.08049(5) 0.90144(3) 0.01466(17) Uani 1 1 d . . .
W4 W 0.25813(5) -0.21481(4) 0.67648(3) 0.01404(17) Uani 1 1 d . . .
W5 W 0.36257(5) 0.20138(5) 0.62745(3) 0.01485(17) Uani 1 1 d . . .
W6 W -0.09635(5) 0.24920(4) 0.62540(3) 0.01363(17) Uani 1 1 d . . .
W7 W 0.28495(5) 0.22907(5) 0.76373(3) 0.01447(17) Uani 1 1 d . . .
W8 W 0.48296(5) 0.00028(5) 0.83508(3) 0.01595(17) Uani 1 1 d . . .
W9 W 0.44880(5) -0.14451(5) 0.61781(3) 0.01449(17) Uani 1 1 d . . .
W10 W 0.01631(5) 0.34929(4) 0.70156(3) 0.01457(17) Uani 1 1 d . U .
W11 W 0.16560(5) -0.17824(4) 0.82429(3) 0.01370(17) Uani 1 1 d . . .
W12 W -0.03319(5) 0.04959(4) 0.75416(3) 0.01291(17) Uani 1 1 d . . .
W13 W 0.56335(5) -0.02728(5) 0.69903(3) 0.01613(17) Uani 1 1 d . . .
W14 W 0.53813(5) -0.24902(5) 0.88878(3) 0.01605(17) Uani 1 1 d . . .
W15 W 0.61831(5) -0.27783(5) 0.75220(3) 0.01537(17) Uani 1 1 d . . .
W16 W 0.24918(5) 0.08289(5) 0.54753(3) 0.01339(17) Uani 1 1 d . . .
W17 W 0.09374(5) 0.31994(4) 0.56414(3) 0.01522(17) Uani 1 1 d . . .
W18 W 0.42349(5) -0.34909(4) 0.81257(3) 0.01541(17) Uani 1 1 d . U .
P1 P 0.1608(3) 0.1270(3) 0.68680(18) 0.0079(8) Uani 1 1 d . U .
P2 P 0.3712(3) -0.1143(3) 0.76173(18) 0.0079(8) Uani 1 1 d . U .
O1 O -0.0935(8) 0.1657(7) 0.7002(5) 0.011(2) Uani 1 1 d . U .
O2 O 0.0122(8) 0.2617(7) 0.7709(5) 0.013(2) Uani 1 1 d . U .
O3 O 0.3997(9) 0.1214(8) 0.7929(5) 0.021(3) Uani 1 1 d . . .
O4 O 0.1779(8) 0.0666(7) 0.6420(5) 0.015(2) Uani 1 1 d . . .
O5 O 0.4697(8) 0.0941(8) 0.6717(5) 0.018(3) Uani 1 1 d . . .
O6 O 0.1669(8) -0.1036(8) 0.6307(5) 0.019(3) Uani 1 1 d . . .
O7 O 0.0340(10) 0.1956(9) 0.8900(6) 0.028(3) Uani 1 1 d . . .
O8 O 0.4229(8) -0.0434(7) 0.7568(5) 0.011(2) Uani 1 1 d . U .
O9 O 0.0759(8) 0.2241(8) 0.6567(5) 0.013(2) Uani 1 1 d . U .
O10 O 0.4541(8) -0.2090(7) 0.7924(5) 0.012(2) Uani 1 1 d . U .
O11 O 0.5812(9) -0.0033(8) 0.7746(5) 0.020(3) Uani 1 1 d . . .
O12 O -0.2219(8) 0.2831(9) 0.6007(6) 0.025(3) Uani 1 1 d . . .
O13 O 0.0903(9) -0.2408(8) 0.8507(6) 0.025(3) Uani 1 1 d . U .
O14 O 0.2314(8) 0.2884(8) 0.5954(5) 0.019(3) Uani 1 1 d . . .
O15 O 0.6721(9) -0.0184(8) 0.6651(6) 0.026(3) Uani 1 1 d . . .
O16 O 0.0435(8) 0.3954(7) 0.6199(5) 0.014(2) Uani 1 1 d . U .
O17 O 0.2113(9) -0.2886(9) 0.6549(6) 0.029(3) Uani 1 1 d . . .
O18 O 0.0632(8) -0.0618(8) 0.8024(5) 0.021(3) Uani 1 1 d . . .
O19 O -0.0318(8) 0.1110(8) 0.8167(5) 0.016(2) Uani 1 1 d . . .
O20 O 0.3355(8) -0.0396(8) 0.5776(5) 0.015(2) Uani 1 1 d . . .
O21 O 0.5042(9) -0.0666(9) 0.6426(5) 0.021(3) Uani 1 1 d . . .
O22 O -0.0302(9) 0.1416(8) 0.5966(5) 0.019(3) Uani 1 1 d . . .
O23 O 0.4928(9) -0.3480(8) 0.8836(5) 0.019(3) Uani 1 1 d . . .
O24 O 0.5401(9) -0.2400(8) 0.6790(5) 0.020(3) Uani 1 1 d . . .
O25 O 0.6064(9) -0.2931(9) 0.9551(6) 0.025(3) Uani 1 1 d . U .
O26 O 0.6438(8) -0.2914(7) 0.8353(5) 0.012(2) Uani 1 1 d . U .
O27 O 0.5196(9) -0.1694(9) 0.5583(6) 0.026(3) Uani 1 1 d . . .
O28 O 0.1565(8) 0.3173(8) 0.7236(5) 0.019(3) Uani 1 1 d . . .
O29 O 0.5379(10) 0.0295(9) 0.8878(6) 0.027(3) Uani 1 1 d . . .
O30 O 0.1480(9) 0.2076(8) 0.5394(5) 0.018(3) Uani 1 1 d . U .
O31 O 0.1944(8) -0.1514(8) 0.8986(5) 0.014(2) Uani 1 1 d . U .
O32 O -0.0424(8) 0.3136(8) 0.5613(5) 0.017(3) Uani 1 1 d . . .
O33 O 0.3600(9) -0.3059(8) 0.7351(5) 0.021(3) Uani 1 1 d . . .
O34 O 0.7385(9) -0.3459(9) 0.7358(6) 0.028(3) Uani 1 1 d . . .
O35 O 0.4359(9) 0.2502(8) 0.5817(5) 0.022(3) Uani 1 1 d . . .
O36 O 0.3380(8) 0.1235(7) 0.5820(5) 0.016(2) Uani 1 1 d . U .
O37 O -0.1047(8) 0.3395(7) 0.6687(5) 0.011(2) Uani 1 1 d . U .
O38 O 0.2694(9) -0.0746(8) 0.9747(6) 0.023(3) Uani 1 1 d . . .
O39 O 0.2847(9) 0.0954(8) 0.4746(5) 0.021(3) Uani 1 1 d . . .
O40 O 0.3050(10) 0.2979(9) 0.8048(5) 0.023(3) Uani 1 1 d . . .
O41 O 0.1609(8) 0.0286(8) 0.8688(5) 0.021(3) Uani 1 1 d . . .
O42 O 0.3621(8) -0.0107(7) 0.8721(5) 0.016(2) Uani 1 1 d . U .
O43 O -0.0249(9) -0.0205(8) 0.5726(5) 0.021(3) Uani 1 1 d . . .
O44 O 0.2602(8) 0.1441(8) 0.6988(5) 0.013(2) Uani 1 1 d . . .
O45 O -0.0398(9) 0.4501(8) 0.7239(5) 0.020(3) Uani 1 1 d . . .
O46 O 0.3540(8) 0.2567(8) 0.6940(5) 0.017(3) Uani 1 1 d . U .
O47 O 0.2968(8) -0.2805(8) 0.8388(6) 0.020(3) Uani 1 1 d . . .
O48 O 0.1171(8) 0.0891(8) 0.7443(5) 0.016(2) Uani 1 1 d . . .
O49 O 0.5588(8) -0.3718(8) 0.7764(6) 0.020(3) Uani 1 1 d . . .
O50 O 0.6217(8) -0.1596(7) 0.7362(5) 0.016(2) Uani 1 1 d . . .
O51 O 0.1345(8) 0.0451(8) 0.5405(5) 0.017(2) Uani 1 1 d . . .
O52 O 0.1788(9) -0.1868(8) 0.7442(5) 0.020(3) Uani 1 1 d . . .
O53 O 0.2798(8) -0.0963(7) 0.8013(5) 0.011(2) Uani 1 1 d . U .
O54 O 0.5460(8) -0.1316(8) 0.8646(5) 0.018(3) Uani 1 1 d . . .
O55 O 0.4265(9) -0.4576(8) 0.8338(5) 0.020(3) Uani 1 1 d . U .
O56 O -0.1443(9) 0.0279(9) 0.7671(6) 0.027(3) Uani 1 1 d . . .
O57 O 0.0867(10) 0.3995(9) 0.4993(6) 0.030(3) Uani 1 1 d . . .
O58 O 0.0149(8) -0.0009(8) 0.6879(5) 0.014(2) Uani 1 1 d . . .
O59 O 0.4008(8) -0.1847(8) 0.9101(5) 0.016(2) Uani 1 1 d . . .
O60 O 0.3624(8) -0.2157(8) 0.6206(5) 0.016(2) Uani 1 1 d . U .
O61 O 0.3412(8) -0.1214(7) 0.7000(5) 0.011(2) Uani 1 1 d . . .
O62 O 0.2010(8) 0.1770(8) 0.8140(5) 0.019(3) Uani 1 1 d . . .
N1 N 0.8389(12) -0.4117(11) 0.6288(8) 0.032(4) Uani 1 1 d . . .
H1 H 0.887204 -0.452593 0.653246 0.038 Uiso 1 1 calc R U .
N2 N 0.7367(10) -0.2842(10) 0.5815(6) 0.020(3) Uani 1 1 d . U .
H2 H 0.703887 -0.226005 0.569299 0.024 Uiso 1 1 calc R U .
N3 N 0.9603(12) -0.3188(13) 0.6723(8) 0.036(4) Uani 1 1 d . . .
H3 H 0.995896 -0.376736 0.679963 0.044 Uiso 1 1 calc R U .
N4 N 0.8406(12) -0.1830(11) 0.6378(8) 0.032(4) Uani 1 1 d . . .
H4 H 0.785906 -0.141891 0.618513 0.039 Uiso 1 1 calc R U .
N5 N 0.2294(15) 0.2523(12) -0.0072(7) 0.036(4) Uani 1 1 d . . .
N6 N 0.2822(17) 0.1042(12) 0.0258(9) 0.054(6) Uani 1 1 d . . .
H6A H 0.292518 0.050849 0.048594 0.065 Uiso 1 1 calc R U .
N7 N 0.1614(12) 0.2752(11) 0.1129(7) 0.028(4) Uani 1 1 d . . .
N8 N 0.2073(13) 0.1251(11) 0.1446(8) 0.033(4) Uani 1 1 d . . .
H8 H 0.231330 0.067710 0.144186 0.040 Uiso 1 1 calc R U .
N9 N 0.7660(12) -0.6975(10) 0.8443(7) 0.027(4) Uani 1 1 d . . .
H9 H 0.795246 -0.748405 0.869961 0.032 Uiso 1 1 calc R U .
N10 N 0.6800(11) -0.5542(10) 0.8047(7) 0.022(3) Uani 1 1 d . U .
H10 H 0.645011 -0.496434 0.800289 0.026 Uiso 1 1 calc R U .
N11 N 0.7200(14) -0.6720(14) 0.9646(8) 0.044(5) Uani 1 1 d . . .
H11 H 0.753233 -0.729097 0.965407 0.053 Uiso 1 1 calc R U .
N12 N 0.6330(12) -0.5267(11) 0.9326(7) 0.029(4) Uani 1 1 d . U .
H12 H 0.602911 -0.474363 0.908477 0.035 Uiso 1 1 calc R U .
N13 N 0.4707(13) 0.3482(11) 0.8449(9) 0.035(4) Uani 1 1 d . U .
H13 H 0.439631 0.396953 0.817896 0.042 Uiso 1 1 calc R U .
N14 N 0.5771(13) 0.2093(12) 0.8835(8) 0.037(4) Uani 1 1 d . . .
H14 H 0.623854 0.155367 0.887788 0.045 Uiso 1 1 calc R U .
N15 N 0.5297(12) 0.3127(14) 0.7238(8) 0.043(5) Uani 1 1 d D . .
H15A H 0.481424 0.365810 0.719683 0.051 Uiso 1 1 calc R U .
N16 N 0.6420(13) 0.1766(12) 0.7663(9) 0.039(5) Uani 1 1 d . . .
H16A H 0.677107 0.128490 0.792702 0.047 Uiso 1 1 calc R U .
N17 N -0.3687(13) 0.2704(11) 0.5030(8) 0.034(4) Uani 1 1 d . . .
H17A H -0.428602 0.313204 0.500599 0.040 Uiso 1 1 calc R U .
N18 N -0.2096(11) 0.1997(10) 0.4940(7) 0.024(3) Uani 1 1 d . . .
H18A H -0.146054 0.187573 0.484918 0.028 Uiso 1 1 calc R U .
N19 N -0.336(2) 0.4538(18) 0.4543(12) 0.078(7) Uani 1 1 d . U .
H19 H -0.399886 0.467997 0.462242 0.093 Uiso 1 1 calc R U .
N20 N -0.1759(15) 0.3750(14) 0.4405(10) 0.054(6) Uani 1 1 d . . .
H20 H -0.119068 0.329420 0.440471 0.064 Uiso 1 1 calc R U .
N21 N 0.1003(16) -0.4048(12) 0.9342(10) 0.051(5) Uani 1 1 d . . .
H21A H 0.075599 -0.347263 0.934287 0.062 Uiso 1 1 calc R U .
N22 N 0.1536(15) -0.5596(13) 0.9662(9) 0.045(5) Uani 1 1 d . . .
N23 N 0.0729(13) -0.3928(12) 1.0637(8) 0.035(4) Uani 1 1 d . U .
H23A H 0.055667 -0.338796 1.040638 0.042 Uiso 1 1 calc R U .
N24 N 0.1276(14) -0.5412(13) 1.0917(8) 0.042(5) Uani 1 1 d . . .
C1 C 0.8205(14) -0.3191(14) 0.6158(9) 0.028(4) Uani 1 1 d . U .
C2 C 0.8747(14) -0.2761(14) 0.6422(9) 0.028(4) Uani 1 1 d . . .
C3 C 0.7738(16) -0.4289(14) 0.5995(9) 0.033(5) Uani 1 1 d . . .
H3A H 0.773621 -0.487140 0.600532 0.040 Uiso 1 1 calc R U .
C4 C 0.7055(15) -0.3488(13) 0.5666(11) 0.037(5) Uani 1 1 d . . .
H4A H 0.651332 -0.340164 0.540684 0.045 Uiso 1 1 calc R U .
C5 C 0.9830(18) -0.2511(19) 0.6899(10) 0.046(6) Uani 1 1 d . . .
H5 H 1.041570 -0.260897 0.712667 0.055 Uiso 1 1 calc R U .
C6 C 0.909(2) -0.1694(16) 0.6693(9) 0.044(6) Uani 1 1 d . . .
H6 H 0.905609 -0.113437 0.675963 0.053 Uiso 1 1 calc R U .
C7 C 0.2363(15) 0.1841(12) 0.0409(8) 0.023(4) Uani 1 1 d . . .
C8 C 0.2011(16) 0.1943(13) 0.0990(9) 0.030(5) Uani 1 1 d . . .
C9 C 0.279(2) 0.2096(17) -0.0523(10) 0.050(7) Uani 1 1 d . . .
H9A H 0.286826 0.240840 -0.090305 0.060 Uiso 1 1 calc R U .
C10 C 0.312(2) 0.1215(15) -0.0345(12) 0.056(7) Uani 1 1 d . . .
H10A H 0.347040 0.078393 -0.056273 0.068 Uiso 1 1 calc R U .
C11 C 0.1427(18) 0.2499(17) 0.1754(11) 0.046(6) Uani 1 1 d . . .
H11A H 0.115891 0.291021 0.199803 0.055 Uiso 1 1 calc R U .
C12 C 0.1687(15) 0.1615(14) 0.1924(9) 0.029(4) Uani 1 1 d . U .
H12A H 0.162119 0.128813 0.230344 0.035 Uiso 1 1 calc R U .
C13 C 0.7079(13) -0.6180(12) 0.8573(8) 0.022(4) Uani 1 1 d . . .
C14 C 0.6872(14) -0.6031(13) 0.9175(9) 0.027(4) Uani 1 1 d . U .
C15 C 0.7718(14) -0.6850(14) 0.7840(10) 0.033(5) Uani 1 1 d . . .
H15 H 0.807323 -0.729563 0.763242 0.040 Uiso 1 1 calc R U .
C16 C 0.7178(14) -0.5986(14) 0.7609(11) 0.035(5) Uani 1 1 d . . .
H16 H 0.707019 -0.571809 0.720226 0.042 Uiso 1 1 calc R U .
C17 C 0.6888(17) -0.6315(18) 1.0128(9) 0.046(6) Uani 1 1 d . . .
H17 H 0.705358 -0.661698 1.052743 0.055 Uiso 1 1 calc R U .
C18 C 0.6322(16) -0.5438(15) 0.9933(10) 0.040(5) Uani 1 1 d . . .
H18 H 0.598544 -0.502062 1.016383 0.048 Uiso 1 1 calc R U .
C19 C 0.5380(14) 0.2671(12) 0.8351(9) 0.025(4) Uani 1 1 d . . .
C20 C 0.5694(15) 0.2519(14) 0.7776(10) 0.031(5) Uani 1 1 d . . .
C21 C 0.4615(18) 0.3385(14) 0.9040(11) 0.040(5) Uani 1 1 d . . .
H21 H 0.419156 0.381333 0.924150 0.048 Uiso 1 1 calc R U .
C22 C 0.528(2) 0.2519(18) 0.9278(12) 0.053(7) Uani 1 1 d . . .
H22 H 0.538844 0.224989 0.968404 0.064 Uiso 1 1 calc R U .
C23 C 0.5789(16) 0.2755(16) 0.6785(8) 0.052(7) Uani 1 1 d D . .
H23 H 0.567810 0.301492 0.637757 0.062 Uiso 1 1 calc R U .
C24 C 0.6510(17) 0.1881(15) 0.7073(11) 0.047(6) Uani 1 1 d D . .
H24 H 0.697005 0.145703 0.688162 0.056 Uiso 1 1 calc R U .
C25 C -0.2818(15) 0.2847(15) 0.4835(9) 0.029(5) Uani 1 1 d . . .
C26 C -0.2657(15) 0.3680(13) 0.4595(9) 0.030(4) Uani 1 1 d . U .
C27 C -0.3497(16) 0.1807(17) 0.5267(9) 0.038(5) Uani 1 1 d . . .
H27 H -0.397121 0.154897 0.543911 0.046 Uiso 1 1 calc R U .
C28 C -0.2489(14) 0.1359(14) 0.5204(8) 0.026(4) Uani 1 1 d . U .
H28 H -0.213102 0.072895 0.532082 0.031 Uiso 1 1 calc R U .
C29 C -0.287(3) 0.513(2) 0.4346(18) 0.100(13) Uani 1 1 d . . .
H29 H -0.316738 0.576542 0.431205 0.121 Uiso 1 1 calc R U .
C30 C -0.189(2) 0.468(2) 0.4205(15) 0.067(8) Uani 1 1 d . . .
H30 H -0.141646 0.492978 0.401957 0.081 Uiso 1 1 calc R U .
C31 C 0.1200(14) -0.4768(13) 0.9835(9) 0.027(4) Uani 1 1 d . U .
C32 C 0.1045(16) -0.4701(15) 1.0482(11) 0.038(5) Uani 1 1 d . U .
C33 C 0.1270(19) -0.4412(16) 0.8852(11) 0.049(6) Uani 1 1 d . . .
H33 H 0.123411 -0.409732 0.845652 0.058 Uiso 1 1 calc R U .
C34 C 0.159(2) -0.5306(17) 0.9064(12) 0.056(7) Uani 1 1 d . . .
H34 H 0.184091 -0.571744 0.881839 0.067 Uiso 1 1 calc R U .
C35 C 0.0726(17) -0.4145(15) 1.1248(11) 0.043(6) Uani 1 1 d . . .
H35 H 0.053208 -0.374274 1.150170 0.052 Uiso 1 1 calc R U .
C36 C 0.1073(18) -0.5089(15) 1.1403(11) 0.047(6) Uani 1 1 d . . .
H36 H 0.115282 -0.544333 1.179098 0.057 Uiso 1 1 calc R U .
O1W O 0.7361(12) 0.0491(10) 0.8841(7) 0.042(4) Uani 1 1 d . . .
O2W O -0.0157(10) 0.1972(10) 0.4580(6) 0.031(3) Uani 1 1 d . . .
O3W O 0.8516(13) -0.8549(13) 0.9352(8) 0.059(5) Uani 1 1 d . . .
O4W O 0.0470(16) -0.2335(11) 0.9800(8) 0.065(5) Uani 1 1 d D . .
O5W O 0.3748(15) 0.4720(12) 0.7272(9) 0.065(5) Uani 1 1 d . . .
O6W O 0.5197(15) -0.4431(14) 0.6683(9) 0.073(6) Uani 1 1 d . . .
O7W O -0.5385(15) 0.4453(15) 0.4553(11) 0.058(7) Uani 0.8 1 d . . P
O8W O 1.1538(17) -0.4839(15) 0.7375(11) 0.062(7) Uani 0.8 1 d . . P
O9W O -0.036(4) -0.0412(17) 0.930(2) 0.074(14) Uani 0.4 1 d D U P

loop_
_atom_site_aniso_label
_atom_site_aniso_U_11
_atom_site_aniso_U_22
_atom_site_aniso_U_33
_atom_site_aniso_U_23
_atom_site_aniso_U_13
_atom_site_aniso_U_12
W1 0.0189(3) 0.0074(3) 0.0108(4) -0.0035(3) -0.0012(3) -0.0002(3)
W2 0.0200(3) 0.0059(3) 0.0096(4) -0.0028(3) 0.0021(3) 0.0009(3)
W3 0.0218(4) 0.0088(4) 0.0080(4) -0.0018(3) 0.0006(3) 0.0007(3)
W4 0.0218(4) 0.0059(3) 0.0117(4) -0.0037(3) -0.0008(3) -0.0006(3)
W5 0.0181(3) 0.0073(3) 0.0154(4) -0.0003(3) 0.0021(3) -0.0018(3)
W6 0.0163(3) 0.0057(3) 0.0120(4) 0.0001(3) -0.0019(3) 0.0030(3)
W7 0.0212(4) 0.0066(3) 0.0142(4) -0.0026(3) -0.0015(3) -0.0030(3)
W8 0.0213(4) 0.0091(4) 0.0149(4) -0.0020(3) -0.0045(3) -0.0025(3)
W9 0.0189(3) 0.0088(4) 0.0094(4) -0.0022(3) 0.0015(3) 0.0025(3)
W10 0.0217(3) 0.0032(3) 0.0123(3) -0.0013(3) -0.0011(3) 0.0031(3)
W11 0.0205(3) 0.0045(3) 0.0117(4) 0.0006(3) 0.0024(3) -0.0010(3)
W12 0.0169(3) 0.0068(3) 0.0111(4) -0.0004(3) 0.0021(2) -0.0008(3)
W13 0.0163(3) 0.0094(4) 0.0183(4) -0.0018(3) 0.0016(3) -0.0004(3)
W14 0.0227(4) 0.0068(3) 0.0105(4) 0.0007(3) -0.0044(3) 0.0032(3)
W15 0.0173(3) 0.0060(3) 0.0134(4) 0.0004(3) 0.0001(3) 0.0052(3)
W16 0.0188(3) 0.0075(3) 0.0077(3) -0.0002(3) 0.0005(2) 0.0015(3)
W17 0.0204(4) 0.0044(3) 0.0112(4) 0.0035(3) 0.0022(3) 0.0035(3)
W18 0.0212(3) 0.0032(3) 0.0151(4) 0.0000(3) -0.0012(3) 0.0024(3)
P1 0.0085(11) 0.0069(11) 0.0068(12) -0.0017(9) 0.0000(8) -0.0009(9)
P2 0.0126(18) 0.0025(18) 0.0052(19) -0.0006(15) -0.0014(14) 0.0012(15)
O1 0.014(4) 0.009(4) 0.007(4) 0.002(3) 0.003(3) -0.002(3)
O2 0.014(4) 0.010(4) 0.008(4) 0.005(3) 0.005(3) 0.000(3)
O3 0.027(7) 0.017(7) 0.016(7) 0.000(5) -0.005(5) -0.005(5)
O4 0.021(6) 0.003(6) 0.018(7) -0.001(5) 0.003(5) -0.004(5)
O5 0.023(6) 0.023(7) 0.006(6) -0.001(5) 0.003(5) -0.007(5)
O6 0.009(5) 0.029(7) 0.014(6) -0.008(6) 0.001(4) -0.001(5)
O7 0.037(8) 0.021(7) 0.021(7) -0.010(6) 0.010(6) -0.004(6)
O8 0.015(4) 0.004(4) 0.010(4) 0.001(3) -0.003(3) 0.001(3)
O9 0.014(2) 0.013(2) 0.013(2) -0.0034(11) 0.0008(10) -0.0045(13)
O10 0.014(4) 0.006(4) 0.013(4) -0.002(3) -0.001(3) 0.000(3)
O11 0.022(6) 0.014(6) 0.016(7) 0.006(5) -0.009(5) -0.001(5)
O12 0.006(5) 0.029(8) 0.035(8) -0.017(6) 0.000(5) 0.006(5)
O13 0.031(7) 0.005(6) 0.030(7) 0.006(5) 0.002(5) -0.003(5)
O14 0.017(6) 0.009(6) 0.027(7) 0.006(5) -0.003(5) -0.004(5)
O15 0.029(7) 0.013(7) 0.037(8) -0.007(6) 0.019(6) -0.009(6)
O16 0.019(4) 0.006(4) 0.015(4) 0.002(3) 0.002(3) -0.004(3)
O17 0.027(7) 0.024(8) 0.031(8) -0.012(6) -0.006(6) -0.001(6)
O18 0.019(6) 0.018(7) 0.018(7) -0.005(5) 0.003(5) 0.003(5)
O19 0.017(6) 0.016(6) 0.008(6) -0.001(5) -0.001(4) 0.000(5)
O20 0.018(6) 0.011(6) 0.012(6) -0.007(5) -0.001(4) 0.002(5)
O21 0.021(6) 0.026(7) 0.017(7) -0.007(6) 0.002(5) -0.007(5)
O22 0.026(6) 0.020(7) 0.009(6) 0.001(5) -0.005(5) -0.006(5)
O23 0.024(6) 0.010(6) 0.013(6) 0.002(5) 0.005(5) 0.001(5)
O24 0.024(6) 0.010(6) 0.023(7) -0.003(5) 0.005(5) -0.003(5)
O25 0.025(3) 0.024(3) 0.025(3) -0.005(2) 0.0000(19) -0.008(2)
O26 0.017(4) 0.011(4) 0.005(4) -0.004(3) -0.003(3) 0.001(3)
O27 0.022(6) 0.035(8) 0.018(7) -0.017(6) 0.005(5) 0.002(6)
O28 0.018(6) 0.024(7) 0.017(7) -0.004(5) -0.001(5) -0.009(5)
O29 0.033(7) 0.019(7) 0.024(7) -0.007(6) -0.011(6) -0.001(6)
O30 0.027(5) 0.011(5) 0.008(5) 0.004(4) 0.000(4) 0.001(4)
O31 0.021(4) 0.011(4) 0.008(4) 0.003(3) -0.001(3) -0.006(3)
O32 0.015(6) 0.013(6) 0.014(6) -0.005(5) -0.003(4) 0.008(5)
O33 0.024(6) 0.015(7) 0.022(7) -0.014(6) 0.000(5) 0.002(5)
O34 0.026(7) 0.013(7) 0.031(8) -0.002(6) 0.003(6) 0.008(5)
O35 0.024(6) 0.020(7) 0.018(7) 0.001(6) 0.002(5) -0.007(5)
O36 0.018(5) 0.004(5) 0.026(6) -0.006(4) 0.002(4) -0.002(4)
O37 0.012(2) 0.011(2) 0.011(2) -0.0020(11) 0.0013(10) -0.0040(13)
O38 0.023(6) 0.017(7) 0.022(7) -0.001(6) 0.003(5) 0.000(5)
O39 0.029(7) 0.018(7) 0.009(6) 0.002(5) 0.006(5) -0.004(5)
O40 0.039(7) 0.022(7) 0.015(7) -0.011(6) 0.002(5) -0.017(6)
O41 0.017(6) 0.026(7) 0.016(7) -0.009(6) 0.002(5) -0.001(5)
O42 0.021(5) 0.005(5) 0.013(5) -0.004(4) -0.003(4) 0.005(4)
O43 0.022(6) 0.013(7) 0.025(7) -0.009(6) -0.005(5) -0.001(5)
O44 0.013(5) 0.018(6) 0.007(6) 0.001(5) -0.005(4) -0.007(5)
O45 0.036(7) 0.006(6) 0.006(6) -0.002(5) 0.002(5) 0.005(5)
O46 0.022(4) 0.010(4) 0.022(5) -0.008(4) -0.002(3) -0.005(3)
O47 0.014(6) 0.014(7) 0.029(7) -0.010(6) 0.004(5) 0.001(5)
O48 0.011(5) 0.011(6) 0.020(7) -0.009(5) 0.000(5) 0.004(5)
O49 0.014(6) 0.013(6) 0.031(8) -0.015(6) 0.003(5) 0.001(5)
O50 0.015(6) 0.007(6) 0.018(6) -0.005(5) -0.004(5) 0.006(5)
O51 0.022(6) 0.010(6) 0.015(6) -0.005(5) -0.005(5) -0.001(5)
O52 0.025(6) 0.007(6) 0.022(7) 0.001(5) 0.005(5) -0.003(5)
O53 0.014(4) 0.007(4) 0.011(4) -0.007(3) 0.001(3) -0.001(3)
O54 0.021(6) 0.009(6) 0.017(7) 0.001(5) 0.002(5) -0.002(5)
O55 0.034(7) 0.006(6) 0.016(6) 0.002(5) -0.007(5) -0.006(5)
O56 0.020(6) 0.025(7) 0.042(9) -0.012(7) 0.010(6) -0.013(6)
O57 0.041(8) 0.014(7) 0.025(8) 0.003(6) 0.010(6) -0.005(6)
O58 0.018(6) 0.015(6) 0.011(6) -0.006(5) 0.004(4) -0.006(5)
O59 0.011(5) 0.014(6) 0.019(6) -0.010(5) -0.003(4) 0.003(5)
O60 0.024(5) 0.009(5) 0.007(5) 0.004(4) 0.002(4) -0.002(4)
O61 0.014(5) 0.007(6) 0.008(6) 0.000(5) 0.001(4) 0.001(4)
O62 0.018(6) 0.010(6) 0.021(7) -0.004(5) 0.004(5) 0.001(5)
N1 0.029(9) 0.023(9) 0.029(10) -0.015(8) -0.005(7) 0.013(7)
N2 0.020(6) 0.012(6) 0.018(7) 0.004(5) -0.002(5) 0.002(5)
N3 0.027(9) 0.036(11) 0.042(11) -0.013(9) 0.005(8) -0.006(8)
N4 0.031(9) 0.012(9) 0.042(11) 0.003(8) 0.001(8) 0.000(7)
N5 0.068(12) 0.028(10) 0.012(9) -0.005(8) 0.004(8) -0.017(9)
N6 0.089(16) 0.011(10) 0.038(12) 0.009(9) 0.003(11) 0.000(10)
N7 0.042(10) 0.015(9) 0.025(9) -0.006(7) 0.003(7) -0.005(7)
N8 0.051(11) 0.010(8) 0.033(10) -0.008(8) 0.000(8) -0.002(8)
N9 0.037(9) 0.005(8) 0.028(10) 0.001(7) 0.006(7) 0.000(7)
N10 0.026(6) 0.011(6) 0.023(7) 0.002(5) 0.000(5) -0.003(5)
N11 0.041(10) 0.043(12) 0.019(10) 0.012(9) 0.008(8) 0.008(9)
N12 0.031(7) 0.022(7) 0.015(7) 0.003(6) -0.006(5) 0.010(6)
N13 0.040(7) 0.019(7) 0.047(8) -0.009(6) 0.005(6) -0.011(6)
N14 0.042(10) 0.019(9) 0.038(11) -0.002(9) 0.001(8) 0.001(8)
N15 0.026(9) 0.068(14) 0.039(12) -0.022(11) -0.002(8) -0.017(9)
N16 0.035(10) 0.024(10) 0.055(14) -0.009(9) 0.005(9) -0.007(8)
N17 0.032(9) 0.022(10) 0.041(11) -0.018(9) 0.009(8) 0.002(7)
N18 0.023(8) 0.020(9) 0.030(9) -0.010(7) -0.002(7) -0.007(7)
N19 0.070(10) 0.068(10) 0.085(11) -0.014(8) 0.020(8) -0.017(8)
N20 0.046(12) 0.043(13) 0.065(15) -0.011(11) -0.023(10) -0.006(10)
N21 0.080(15) 0.014(10) 0.057(14) 0.007(9) 0.003(11) -0.021(10)
N22 0.058(12) 0.025(10) 0.049(13) -0.006(9) 0.005(10) -0.013(9)
N23 0.046(8) 0.017(7) 0.038(8) -0.006(6) -0.006(6) -0.005(6)
N24 0.049(11) 0.045(12) 0.030(11) -0.010(10) 0.004(8) -0.014(10)
C1 0.030(8) 0.023(8) 0.019(8) 0.002(6) 0.009(6) 0.000(6)
C2 0.027(10) 0.029(12) 0.022(11) 0.007(9) 0.000(8) -0.010(9)
C3 0.056(13) 0.020(11) 0.020(11) 0.008(9) 0.006(9) -0.017(10)
C4 0.021(10) 0.013(10) 0.064(16) -0.005(10) 0.005(9) 0.008(8)
C5 0.049(14) 0.072(19) 0.031(13) -0.021(13) 0.011(11) -0.034(14)
C6 0.079(18) 0.030(13) 0.014(11) 0.000(10) 0.011(11) -0.013(13)
C7 0.039(11) 0.006(9) 0.019(10) -0.001(8) -0.002(8) -0.002(8)
C8 0.045(12) 0.016(10) 0.032(12) -0.009(9) -0.001(9) -0.012(9)
C9 0.10(2) 0.053(16) 0.020(12) -0.011(11) 0.004(12) -0.049(15)
C10 0.11(2) 0.015(12) 0.046(16) -0.005(11) 0.006(14) -0.025(13)
C11 0.049(14) 0.046(15) 0.058(17) -0.025(13) 0.015(12) -0.028(12)
C12 0.041(8) 0.026(8) 0.017(8) -0.004(6) 0.008(6) -0.010(7)
C13 0.022(9) 0.012(9) 0.019(10) 0.009(8) 0.006(7) 0.000(7)
C14 0.030(7) 0.015(8) 0.031(8) 0.004(6) 0.005(6) -0.008(6)
C15 0.021(10) 0.029(12) 0.035(13) -0.011(10) 0.002(8) 0.010(9)
C16 0.026(10) 0.031(13) 0.046(14) -0.019(11) 0.007(9) 0.000(9)
C17 0.052(14) 0.065(18) 0.011(11) -0.010(11) 0.007(9) -0.011(13)
C18 0.038(12) 0.024(12) 0.044(14) -0.007(11) 0.000(10) 0.005(10)
C19 0.034(10) 0.005(9) 0.036(12) -0.002(8) 0.002(9) -0.007(8)
C20 0.039(11) 0.022(11) 0.041(13) -0.003(10) 0.007(9) -0.022(10)
C21 0.060(15) 0.015(11) 0.047(15) -0.017(10) 0.004(11) -0.008(10)
C22 0.071(17) 0.054(18) 0.051(17) -0.038(14) 0.023(13) -0.028(14)
C23 0.052(15) 0.08(2) 0.021(12) -0.012(13) 0.010(10) -0.029(15)
C24 0.055(15) 0.055(17) 0.051(17) -0.028(14) 0.009(12) -0.035(13)
C25 0.037(11) 0.039(13) 0.019(10) -0.020(9) 0.007(8) -0.014(10)
C26 0.033(11) 0.016(10) 0.030(12) 0.004(9) 0.003(8) -0.002(8)
C27 0.038(12) 0.058(16) 0.024(12) -0.008(11) 0.011(9) -0.025(11)
C28 0.031(8) 0.022(8) 0.017(7) 0.000(6) 0.002(6) -0.004(6)
C29 0.11(3) 0.030(17) 0.14(4) 0.00(2) 0.01(3) -0.012(19)
C30 0.063(18) 0.052(18) 0.09(2) -0.031(18) 0.007(16) -0.023(15)
C31 0.034(8) 0.014(7) 0.031(8) 0.004(6) -0.009(6) -0.013(6)
C32 0.038(8) 0.027(9) 0.047(9) -0.002(7) 0.000(7) -0.012(7)
C33 0.072(17) 0.029(13) 0.033(14) 0.013(11) -0.006(12) -0.015(12)
C34 0.09(2) 0.030(14) 0.037(15) -0.013(12) 0.007(13) -0.002(13)
C35 0.049(14) 0.021(12) 0.054(16) -0.005(11) 0.004(11) -0.008(10)
C36 0.055(15) 0.026(13) 0.041(15) 0.003(11) -0.023(11) 0.004(11)
O1W 0.052(9) 0.033(9) 0.038(9) -0.008(7) -0.001(7) -0.010(7)
O2W 0.032(7) 0.036(9) 0.027(8) -0.005(7) 0.012(6) -0.017(7)
O3W 0.056(11) 0.059(12) 0.050(11) -0.001(10) 0.013(9) -0.016(9)
O4W 0.111(16) 0.025(9) 0.051(12) 0.001(9) 0.001(10) -0.019(10)
O5W 0.096(14) 0.033(10) 0.063(13) -0.012(9) -0.025(10) -0.017(10)
O6W 0.085(14) 0.062(13) 0.066(14) -0.039(12) 0.011(11) -0.008(11)
O7W 0.039(11) 0.064(16) 0.082(18) -0.052(14) -0.001(11) -0.009(11)
O8W 0.060(14) 0.048(14) 0.085(18) -0.032(13) -0.013(12) -0.015(11)
O9W 0.08(2) 0.05(2) 0.07(2) -0.007(16) 0.012(16) -0.009(16)

loop_
_atom_type_symbol
_atom_type_description
_atom_type_scat_dispersion_real
_atom_type_scat_dispersion_imag
_atom_type_scat_source
C C 0.0033 0.0016 'International Tables Vol C Tables 4.2.6.8 and 6.1.1.4'
H H 0.0000 0.0000 'International Tables Vol C Tables 4.2.6.8 and 6.1.1.4'
N N 0.0061 0.0033 'International Tables Vol C Tables 4.2.6.8 and 6.1.1.4'
O O 0.0106 0.0060 'International Tables Vol C Tables 4.2.6.8 and 6.1.1.4'
P P 0.1023 0.0942 'International Tables Vol C Tables 4.2.6.8 and 6.1.1.4'
Zn Zn 0.2839 1.4301 'International Tables Vol C Tables 4.2.6.8 and 6.1.1.4'
W W -0.8490 6.8722 'International Tables Vol C Tables 4.2.6.8 and 6.1.1.4'

loop_
_geom_angle_atom_site_label_1
_geom_angle_atom_site_label_2
_geom_angle_atom_site_label_3
_geom_angle
O43 W1 O51 100.2(5)
O43 W1 O6 98.1(5)
O51 W1 O6 89.3(5)
O43 W1 O58 102.5(5)
O51 W1 O58 157.2(4)
O6 W1 O58 88.2(5)
O43 W1 O22 97.9(5)
O51 W1 O22 90.3(5)
O6 W1 O22 163.8(5)
O58 W1 O22 86.0(5)
O43 W1 O4 172.8(5)
O51 W1 O4 72.6(4)
O6 W1 O4 82.7(4)
O58 W1 O4 84.6(4)
O22 W1 O4 81.7(4)
O7 W2 O41 100.9(6)
O7 W2 O19 99.3(5)
O41 W2 O19 91.4(5)
O7 W2 O62 102.4(6)
O41 W2 O62 89.6(5)
O19 W2 O62 157.7(5)
O7 W2 O2 94.9(5)
O41 W2 O2 164.0(5)
O19 W2 O2 88.4(5)
O62 W2 O2 84.6(5)
O7 W2 O48 172.1(5)
O41 W2 O48 83.1(4)
O19 W2 O48 73.7(4)
O62 W2 O48 84.3(4)
O2 W2 O48 81.5(4)
O38 W3 O59 97.5(5)
O38 W3 O42 102.2(5)
O59 W3 O42 86.1(5)
O38 W3 O31 100.4(5)
O59 W3 O31 92.1(5)
O42 W3 O31 157.4(5)
O38 W3 O41 98.5(5)
O59 W3 O41 163.6(5)
O42 W3 O41 86.9(5)
O31 W3 O41 88.6(5)
O38 W3 O53 174.9(5)
O59 W3 O53 83.0(4)
O42 W3 O53 83.0(4)
O31 W3 O53 74.5(4)
O41 W3 O53 81.4(4)
O17 W4 O6 99.1(6)
O17 W4 O60 99.8(6)
O6 W4 O60 91.3(5)
O17 W4 O52 102.5(6)
O6 W4 O52 87.9(5)
O60 W4 O52 157.5(5)
O17 W4 O33 96.7(6)
O6 W4 O33 163.7(5)
O60 W4 O33 90.2(5)
O52 W4 O33 84.5(5)
O17 W4 O61 172.9(5)
O6 W4 O61 83.7(4)
O60 W4 O61 73.6(4)
O52 W4 O61 84.0(4)
O33 W4 O61 81.1(4)
O35 W5 O14 97.3(5)
O35 W5 O5 99.6(5)
O14 W5 O5 162.8(5)
O35 W5 O46 101.0(5)
O14 W5 O46 91.4(5)
O5 W5 O46 88.5(5)
O35 W5 O36 102.3(5)
O14 W5 O36 85.9(5)
O5 W5 O36 87.5(5)
O46 W5 O36 156.7(5)
O35 W5 O44 173.4(5)
O14 W5 O44 82.6(4)
O5 W5 O44 81.0(4)
O46 W5 O44 72.5(4)
O36 W5 O44 84.3(4)
O12 W6 O32 101.5(6)
O12 W6 O22 103.0(5)
O32 W6 O22 88.2(5)
O12 W6 O37 101.4(5)
O32 W6 O37 88.9(5)
O22 W6 O37 155.5(5)
O12 W6 O1 101.5(6)
O32 W6 O1 156.9(4)
O22 W6 O1 84.9(5)
O37 W6 O1 88.3(5)
O12 W6 O9 172.0(5)
O32 W6 O9 73.5(4)
O22 W6 O9 83.3(4)
O37 W6 O9 72.6(4)
O1 W6 O9 83.8(4)
O40 W7 O3 99.0(6)
O40 W7 O46 101.2(5)
O3 W7 O46 90.6(5)
O40 W7 O62 101.1(5)
O3 W7 O62 88.9(5)
O46 W7 O62 157.5(5)
O40 W7 O28 96.7(5)
O3 W7 O28 164.1(5)
O46 W7 O28 88.8(5)
O62 W7 O28 85.6(5)
O40 W7 O44 174.3(5)
O3 W7 O44 83.4(4)
O46 W7 O44 73.6(4)
O62 W7 O44 84.0(4)
O28 W7 O44 81.2(4)
O29 W8 O42 102.0(6)
O29 W8 O11 100.8(6)
O42 W8 O11 157.2(5)
O29 W8 O3 98.2(6)
O42 W8 O3 88.3(5)
O11 W8 O3 89.1(5)
O29 W8 O54 96.7(5)
O42 W8 O54 86.0(5)
O11 W8 O54 90.7(5)
O3 W8 O54 164.9(5)
O29 W8 O8 174.1(5)
O42 W8 O8 83.7(4)
O11 W8 O8 73.4(4)
O3 W8 O8 83.2(4)
O54 W8 O8 82.2(4)
O27 W9 O21 101.9(6)
O27 W9 O20 99.2(5)
O21 W9 O20 89.8(5)
O27 W9 O24 98.2(6)
O21 W9 O24 85.5(5)
O20 W9 O24 162.6(5)
O27 W9 O60 101.1(5)
O21 W9 O60 156.9(5)
O20 W9 O60 88.0(5)
O24 W9 O60 89.9(5)
O27 W9 O61 173.6(5)
O21 W9 O61 84.4(4)
O20 W9 O61 81.3(4)
O24 W9 O61 81.5(4)
O60 W9 O61 72.6(4)
O45 W10 O28 101.7(5)
O45 W10 O2 101.9(5)
O28 W10 O2 86.5(5)
O45 W10 O16 100.4(5)
O28 W10 O16 89.7(5)
O2 W10 O16 157.7(5)
O45 W10 O37 100.1(5)
O28 W10 O37 158.2(5)
O2 W10 O37 89.3(5)
O16 W10 O37 86.1(4)
O45 W10 O9 170.6(5)
O28 W10 O9 85.1(4)
O2 W10 O9 84.9(4)
O16 W10 O9 72.9(4)
O37 W10 O9 73.2(4)
O13 W11 O18 99.5(5)
O13 W11 O52 102.8(6)
O18 W11 O52 91.0(5)
O13 W11 O47 96.5(5)
O18 W11 O47 164.0(5)
O52 W11 O47 85.4(5)
O13 W11 O31 98.9(5)
O18 W11 O31 90.0(5)
O52 W11 O31 157.9(5)
O47 W11 O31 87.5(5)
O13 W11 O53 172.1(5)
O18 W11 O53 83.7(4)
O52 W11 O53 84.3(4)
O47 W11 O53 80.4(4)
O31 W11 O53 73.8(4)
O56 W12 O58 102.1(5)
O56 W12 O1 96.6(5)
O58 W12 O1 88.0(5)
O56 W12 O18 99.6(6)
O58 W12 O18 87.1(5)
O1 W12 O18 163.8(4)
O56 W12 O19 101.1(5)
O58 W12 O19 156.8(4)
O1 W12 O19 89.6(5)
O18 W12 O19 88.9(5)
O56 W12 O48 173.8(5)
O58 W12 O48 84.1(4)
O1 W12 O48 82.9(4)
O18 W12 O48 81.2(4)
O19 W12 O48 72.7(4)
O15 W13 O5 100.1(5)
O15 W13 O21 102.2(6)
O5 W13 O21 90.3(5)
O15 W13 O11 101.0(6)
O5 W13 O11 90.9(5)
O21 W13 O11 156.1(5)
O15 W13 O50 97.4(5)
O5 W13 O50 162.3(4)
O21 W13 O50 83.2(5)
O11 W13 O50 88.6(5)
O15 W13 O8 173.4(5)
O5 W13 O8 82.9(4)
O21 W13 O8 83.6(4)
O11 W13 O8 72.9(4)
O50 W13 O8 80.0(4)
O25 W14 O54 103.2(6)
O25 W14 O26 101.0(5)
O54 W14 O26 89.1(5)
O25 W14 O59 103.5(5)
O54 W14 O59 84.8(5)
O26 W14 O59 155.5(5)
O25 W14 O23 100.8(5)
O54 W14 O23 155.9(5)
O26 W14 O23 88.4(5)
O59 W14 O23 87.6(5)
O25 W14 O10 171.5(5)
O54 W14 O10 83.3(4)
O26 W14 O10 73.4(4)
O59 W14 O10 82.4(4)
O23 W14 O10 73.1(4)
O34 W15 O50 104.9(5)
O34 W15 O24 103.7(6)
O50 W15 O24 86.4(5)
O34 W15 O26 98.9(5)
O50 W15 O26 90.3(5)
O24 W15 O26 157.3(5)
O34 W15 O49 98.5(5)
O50 W15 O49 156.6(5)
O24 W15 O49 87.8(5)
O26 W15 O49 86.3(5)
O34 W15 O10 168.1(5)
O50 W15 O10 84.4(4)
O24 W15 O10 84.1(4)
O26 W15 O10 73.2(4)
O49 W15 O10 72.5(4)
O39 W16 O36 102.0(5)
O39 W16 O20 99.1(5)
O36 W16 O20 90.4(5)
O39 W16 O51 99.3(5)
O36 W16 O51 158.2(5)
O20 W16 O51 90.6(5)
O39 W16 O30 96.9(5)
O36 W16 O30 85.9(5)
O20 W16 O30 163.9(5)
O51 W16 O30 87.2(5)
O39 W16 O4 171.8(5)
O36 W16 O4 85.6(4)
O20 W16 O4 83.7(4)
O51 W16 O4 72.9(4)
O30 W16 O4 80.4(4)
O57 W17 O30 102.5(5)
O57 W17 O16 102.0(5)
O30 W17 O16 155.5(5)
O57 W17 O14 103.0(6)
O30 W17 O14 85.2(5)
O16 W17 O14 88.9(5)
O57 W17 O32 100.3(6)
O30 W17 O32 88.8(5)
O16 W17 O32 87.3(5)
O14 W17 O32 156.6(5)
O57 W17 O9 170.9(5)
O30 W17 O9 83.6(4)
O16 W17 O9 72.1(4)
O14 W17 O9 84.0(4)
O32 W17 O9 72.8(4)
O55 W18 O47 103.2(6)
O55 W18 O33 104.3(5)
O47 W18 O33 86.9(5)
O55 W18 O23 97.4(5)
O47 W18 O23 89.8(5)
O33 W18 O23 158.2(5)
O55 W18 O49 99.7(5)
O47 W18 O49 157.0(5)
O33 W18 O49 88.8(5)
O23 W18 O49 85.9(5)
O55 W18 O10 168.1(5)
O47 W18 O10 84.6(4)
O33 W18 O10 84.9(5)
O23 W18 O10 73.3(4)
O49 W18 O10 72.5(4)
O4 P1 O48 112.1(6)
O4 P1 O44 111.4(6)
O48 P1 O44 112.2(6)
O4 P1 O9 106.6(6)
O48 P1 O9 107.0(6)
O44 P1 O9 107.2(6)
O53 P2 O8 112.2(6)
O53 P2 O61 111.5(6)
O8 P2 O61 111.7(6)
O53 P2 O10 107.2(6)
O8 P2 O10 106.1(6)
O61 P2 O10 107.7(6)
W12 O1 W6 150.8(6)
W10 O2 W2 151.0(6)
W7 O3 W8 161.9(7)
P1 O4 W16 129.0(6)
P1 O4 W1 127.6(6)
W16 O4 W1 90.9(4)
W13 O5 W5 163.1(7)
W4 O6 W1 162.8(7)
P2 O8 W8 127.7(6)
P2 O8 W13 129.6(6)
W8 O8 W13 90.3(3)
P1 O9 W10 124.0(6)
P1 O9 W6 125.5(6)
W10 O9 W6 91.3(4)
P1 O9 W17 124.5(6)
W10 O9 W17 91.4(4)
W6 O9 W17 89.9(4)
P2 O10 W18 123.2(6)
P2 O10 W14 126.8(6)
W18 O10 W14 91.0(4)
P2 O10 W15 124.0(6)
W18 O10 W15 91.9(4)
W14 O10 W15 89.5(3)
W8 O11 W13 123.1(6)
W5 O14 W17 152.0(6)
W17 O16 W10 123.6(6)
W11 O18 W12 160.9(7)
W2 O19 W12 122.8(6)
W16 O20 W9 161.1(6)
W9 O21 W13 154.6(7)
W6 O22 W1 152.7(6)
W14 O23 W18 122.6(6)
W15 O24 W9 150.3(7)
W15 O26 W14 123.9(5)
W10 O28 W7 150.6(7)
W17 O30 W16 151.3(7)
W3 O31 W11 121.5(5)
W6 O32 W17 123.8(6)
W18 O33 W4 151.2(6)
W16 O36 W5 151.3(6)
W6 O37 W10 122.9(5)
W2 O41 W3 162.5(7)
W8 O42 W3 151.0(6)
P1 O44 W7 128.0(6)
P1 O44 W5 127.6(6)
W7 O44 W5 90.4(3)
W7 O46 W5 123.5(6)
W18 O47 W11 150.8(7)
P1 O48 W2 128.0(6)
P1 O48 W12 127.5(6)
W2 O48 W12 90.6(4)
W15 O49 W18 123.0(6)
W15 O50 W13 152.1(6)
W1 O51 W16 123.2(6)
W11 O52 W4 152.8(7)
P2 O53 W3 127.3(6)
P2 O53 W11 128.4(6)
W3 O53 W11 90.0(4)
W14 O54 W8 151.8(6)
W12 O58 W1 149.6(6)
W3 O59 W14 152.6(7)
W4 O60 W9 123.2(6)
P2 O61 W4 128.8(6)
P2 O61 W9 127.5(6)
W4 O61 W9 90.5(4)
W7 O62 W2 152.9(7)
C3 N1 C1 110.7(17)
C3 N1 H1 124.6
C1 N1 H1 124.6
C1 N2 C4 113.6(17)
C1 N2 H2 123.2
C4 N2 H2 123.2
C2 N3 C5 104.5(19)
C2 N3 H3 127.8
C5 N3 H3 127.8
C6 N4 C2 106.1(18)
C6 N4 H4 127.0
C2 N4 H4 127.0
C7 N5 C9 106.0(17)
C7 N6 C10 108.6(18)
C7 N6 H6A 125.7
C10 N6 H6A 125.7
C8 N7 C11 102.1(17)
C8 N8 C12 107.4(16)
C8 N8 H8 126.3
C12 N8 H8 126.3
C13 N9 C15 109.1(16)
C13 N9 H9 125.5
C15 N9 H9 125.5
C16 N10 C13 107.0(16)
C16 N10 H10 126.5
C13 N10 H10 126.5
C14 N11 C17 104.4(19)
C14 N11 H11 127.8
C17 N11 H11 127.8
C14 N12 C18 108.3(17)
C14 N12 H12 125.9
C18 N12 H12 125.9
C21 N13 C19 107.9(18)
C21 N13 H13 126.1
C19 N13 H13 126.1
C19 N14 C22 104.8(19)
C19 N14 H14 127.6
C22 N14 H14 127.6
C23 N15 C20 109.4(18)
C23 N15 H15A 125.3
C20 N15 H15A 125.3
C20 N16 C24 109(2)
C20 N16 H16A 125.6
C24 N16 H16A 125.6
C27 N17 C25 111.5(17)
C27 N17 H17A 124.3
C25 N17 H17A 124.3
C25 N18 C28 111.6(16)
C25 N18 H18A 124.2
C28 N18 H18A 124.2
C26 N19 C29 108(2)
C26 N19 H19 126.0
C29 N19 H19 126.0
C26 N20 C30 110(2)
C26 N20 H20 125.2
C30 N20 H20 125.2
C33 N21 C31 107.5(18)
C33 N21 H21A 126.2
C31 N21 H21A 126.2
C34 N22 C31 100.9(18)
C32 N23 C35 105.4(19)
C32 N23 H23A 127.3
C35 N23 H23A 127.3
C32 N24 C36 105(2)
N2 C1 N1 103.1(17)
N2 C1 C2 130.8(19)
N1 C1 C2 125.5(18)
N3 C2 N4 112.1(18)
N3 C2 C1 124.3(19)
N4 C2 C1 123.5(17)
N1 C3 C4 109.7(19)
N1 C3 H3A 125.2
C4 C3 H3A 125.2
C3 C4 N2 102.5(19)
C3 C4 H4A 128.7
N2 C4 H4A 128.7
C6 C5 N3 110(2)
C6 C5 H5 125.0
N3 C5 H5 125.0
N4 C6 C5 107(2)
N4 C6 H6 126.4
C5 C6 H6 126.4
N6 C7 N5 108.5(17)
N6 C7 C8 124.9(18)
N5 C7 C8 126.5(17)
N8 C8 N7 112.9(18)
N8 C8 C7 124.3(17)
N7 C8 C7 122.7(18)
C10 C9 N5 111(2)
C10 C9 H9A 124.3
N5 C9 H9A 124.3
C9 C10 N6 105(2)
C9 C10 H10A 127.4
N6 C10 H10A 127.4
C12 C11 N7 110.1(19)
C12 C11 H11A 125.0
N7 C11 H11A 125.0
C11 C12 N8 107.5(19)
C11 C12 H12A 126.2
N8 C12 H12A 126.2
N9 C13 N10 107.0(16)
N9 C13 C14 125.1(17)
N10 C13 C14 127.7(16)
N12 C14 N11 111.3(19)
N12 C14 C13 127.7(18)
N11 C14 C13 120.9(18)
C16 C15 N9 107.0(18)
C16 C15 H15 126.5
N9 C15 H15 126.5
C15 C16 N10 110(2)
C15 C16 H16 125.1
N10 C16 H16 125.1
C18 C17 N11 110(2)
C18 C17 H17 125.2
N11 C17 H17 125.2
C17 C18 N12 106.2(19)
C17 C18 H18 126.9
N12 C18 H18 126.9
N14 C19 N13 112.0(19)
N14 C19 C20 123.6(18)
N13 C19 C20 124.1(19)
N16 C20 N15 108.2(19)
N16 C20 C19 126(2)
N15 C20 C19 125.7(19)
N13 C21 C22 104.3(19)
N13 C21 H21 127.8
C22 C21 H21 127.8
C21 C22 N14 111(2)
C21 C22 H22 124.6
N14 C22 H22 124.6
N15 C23 C24 104.5(18)
N15 C23 H23 127.7
C24 C23 H23 127.7
N16 C24 C23 109.0(19)
N16 C24 H24 125.5
C23 C24 H24 125.5
N18 C25 N17 103.5(17)
N18 C25 C26 126.4(17)
N17 C25 C26 130.0(19)
N20 C26 N19 108(2)
N20 C26 C25 125.5(19)
N19 C26 C25 127(2)
C28 C27 N17 106.4(17)
C28 C27 H27 126.8
N17 C27 H27 126.8
C27 C28 N18 106.9(18)
C27 C28 H28 126.6
N18 C28 H28 126.6
C30 C29 N19 110(3)
C30 C29 H29 124.8
N19 C29 H29 124.8
C29 C30 N20 104(3)
C29 C30 H30 128.1
N20 C30 H30 128.1
N21 C31 N22 110.3(19)
N21 C31 C32 126.7(18)
N22 C31 C32 122.9(18)
N24 C32 N23 115(2)
N24 C32 C31 123(2)
N23 C32 C31 122(2)
C34 C33 N21 105(2)
C34 C33 H33 127.6
N21 C33 H33 127.6
C33 C34 N22 116(2)
C33 C34 H34 121.9
N22 C34 H34 121.9
N23 C35 C36 105(2)
N23 C35 H35 127.6
C36 C35 H35 127.6
N24 C36 C35 109(2)
N24 C36 H36 125.3
C35 C36 H36 125.3

loop_
_geom_bond_atom_site_label_1
_geom_bond_atom_site_label_2
_geom_bond_distance
W1 O43 1.716(11)
W1 O51 1.911(12)
W1 O6 1.920(12)
W1 O58 1.924(11)
W1 O22 1.931(12)
W1 O4 2.375(11)
W2 O7 1.708(12)
W2 O41 1.873(12)
W2 O19 1.905(11)
W2 O62 1.909(11)
W2 O2 1.941(11)
W2 O48 2.351(11)
W3 O38 1.709(12)
W3 O59 1.886(11)
W3 O42 1.902(11)
W3 O31 1.908(10)
W3 O41 1.925(12)
W3 O53 2.377(10)
W4 O17 1.710(12)
W4 O6 1.874(12)
W4 O60 1.898(11)
W4 O52 1.917(11)
W4 O33 1.927(12)
W4 O61 2.353(10)
W5 O35 1.696(11)
W5 O14 1.899(11)
W5 O5 1.918(12)
W5 O46 1.919(11)
W5 O36 1.925(11)
W5 O44 2.376(10)
W6 O12 1.706(11)
W6 O32 1.894(12)
W6 O22 1.895(12)
W6 O37 1.906(10)
W6 O1 1.919(10)
W6 O9 2.389(10)
W7 O40 1.707(11)
W7 O3 1.881(12)
W7 O46 1.887(12)
W7 O62 1.887(11)
W7 O28 1.935(12)
W7 O44 2.351(11)
W8 O29 1.693(12)
W8 O42 1.901(11)
W8 O11 1.906(12)
W8 O3 1.912(12)
W8 O54 1.937(11)
W8 O8 2.358(10)
W9 O27 1.693(11)
W9 O21 1.881(11)
W9 O20 1.911(11)
W9 O24 1.921(12)
W9 O60 1.923(11)
W9 O61 2.378(10)
W10 O45 1.709(11)
W10 O28 1.883(11)
W10 O2 1.886(10)
W10 O16 1.934(11)
W10 O37 1.941(10)
W10 O9 2.338(11)
W11 O13 1.703(12)
W11 O18 1.863(12)
W11 O52 1.879(12)
W11 O47 1.939(11)
W11 O31 1.946(11)
W11 O53 2.378(10)
W12 O56 1.703(11)
W12 O58 1.878(10)
W12 O1 1.900(11)
W12 O18 1.923(12)
W12 O19 1.925(11)
W12 O48 2.380(11)
W13 O15 1.711(11)
W13 O5 1.884(12)
W13 O21 1.895(11)
W13 O11 1.910(12)
W13 O50 1.969(11)
W13 O8 2.377(10)
W14 O25 1.693(13)
W14 O54 1.880(11)
W14 O26 1.911(10)
W14 O59 1.917(10)
W14 O23 1.936(12)
W14 O10 2.390(11)
W15 O34 1.714(12)
W15 O50 1.865(11)
W15 O24 1.895(12)
W15 O26 1.909(10)
W15 O49 1.936(11)
W15 O10 2.399(10)
W16 O39 1.721(11)
W16 O36 1.863(11)
W16 O20 1.876(11)
W16 O51 1.923(11)
W16 O30 1.955(11)
W16 O4 2.356(11)
W17 O57 1.709(13)
W17 O30 1.896(11)
W17 O16 1.905(11)
W17 O14 1.916(11)
W17 O32 1.934(11)
W17 O9 2.390(11)
W18 O55 1.682(11)
W18 O47 1.868(10)
W18 O33 1.886(12)
W18 O23 1.938(12)
W18 O49 1.970(11)
W18 O10 2.376(10)
P1 O4 1.526(11)
P1 O48 1.527(12)
P1 O44 1.547(10)
P1 O9 1.594(12)
P2 O53 1.512(11)
P2 O8 1.531(11)
P2 O61 1.537(11)
P2 O10 1.564(11)
N1 C3 1.29(3)
N1 C1 1.37(2)
N1 H1 0.8600
N2 C1 1.30(2)
N2 C4 1.37(2)
N2 H2 0.8600
N3 C2 1.27(2)
N3 C5 1.38(3)
N3 H3 0.8600
N4 C6 1.32(3)
N4 C2 1.37(2)
N4 H4 0.8600
N5 C7 1.35(2)
N5 C9 1.39(3)
N6 C7 1.33(2)
N6 C10 1.43(3)
N6 H6A 0.8600
N7 C8 1.32(2)
N7 C11 1.44(3)
N8 C8 1.32(3)
N8 C12 1.37(2)
N8 H8 0.8600
N9 C13 1.33(2)
N9 C15 1.36(3)
N9 H9 0.8600
N10 C16 1.35(2)
N10 C13 1.36(2)
N10 H10 0.8600
N11 C14 1.32(3)
N11 C17 1.39(3)
N11 H11 0.8600
N12 C14 1.30(2)
N12 C18 1.36(3)
N12 H12 0.8600
N13 C21 1.34(3)
N13 C19 1.36(2)
N13 H13 0.8600
N14 C19 1.27(3)
N14 C22 1.38(3)
N14 H14 0.8600
N15 C23 1.358(10)
N15 C20 1.38(3)
N15 H15A 0.8600
N16 C20 1.34(3)
N16 C24 1.34(3)
N16 H16A 0.8600
N17 C27 1.35(3)
N17 C25 1.35(2)
N17 H17A 0.8600
N18 C25 1.34(3)
N18 C28 1.35(2)
N18 H18A 0.8600
N19 C26 1.35(3)
N19 C29 1.35(4)
N19 H19 0.8600
N20 C26 1.34(3)
N20 C30 1.41(3)
N20 H20 0.8600
N21 C33 1.36(3)
N21 C31 1.38(3)
N21 H21A 0.8600
N22 C34 1.36(3)
N22 C31 1.38(3)
N23 C32 1.29(3)
N23 C35 1.37(3)
N23 H23A 0.8600
N24 C32 1.28(3)
N24 C36 1.32(3)
C1 C2 1.42(3)
C3 C4 1.36(3)
C3 H3A 0.9300
C4 H4A 0.9300
C5 C6 1.33(3)
C5 H5 0.9300
C6 H6 0.9300
C7 C8 1.43(3)
C9 C10 1.29(3)
C9 H9A 0.9300
C10 H10A 0.9300
C11 C12 1.30(3)
C11 H11A 0.9300
C12 H12A 0.9300
C13 C14 1.46(3)
C15 C16 1.31(3)
C15 H15 0.9300
C16 H16 0.9300
C17 C18 1.32(3)
C17 H17 0.9300
C18 H18 0.9300
C19 C20 1.43(3)
C21 C22 1.36(3)
C21 H21 0.9300
C22 H22 0.9300
C23 C24 1.422(10)
C23 H23 0.9300
C24 H24 0.9300
C25 C26 1.42(3)
C27 C28 1.34(3)
C27 H27 0.9300
C28 H28 0.9300
C29 C30 1.36(4)
C29 H29 0.9300
C30 H30 0.9300
C31 C32 1.52(3)
C33 C34 1.32(3)
C33 H33 0.9300
C34 H34 0.9300
C35 C36 1.37(3)
C35 H35 0.9300
C36 H36 0.9300

loop_
_geom_hbond_atom_site_label_D
_geom_hbond_atom_site_label_H
_geom_hbond_atom_site_label_A
_geom_hbond_distance_DH
_geom_hbond_distance_HA
_geom_hbond_distance_DA
_geom_hbond_angle_DHA
_geom_hbond_site_symmetry_A
_geom_hbond_publ_flag
N1 H1 O45 0.86 1.98 2.81(2) 161.8 1_645 yes
N2 H2 O39 0.86 2.17 2.919(19) 145.8 2_656 yes
N2 H2 O27 0.86 2.39 2.903(18) 118.8 . yes
N3 H3 O8W 0.86 2.45 3.14(3) 138.0 . yes
N4 H4 O39 0.86 2.24 2.94(2) 138.1 2_656 yes
N4 H4 O15 0.86 2.48 3.00(2) 119.9 . yes
N6 H6A O1W 0.86 2.10 2.92(2) 157.9 2_656 yes
N6 H6A O29 0.86 2.56 3.06(2) 117.8 2_656 yes
N8 H8 O1W 0.86 2.01 2.84(2) 160.8 2_656 yes
N9 H9 O3W 0.86 1.93 2.79(2) 172.7 . yes
N10 H10 O49 0.86 1.88 2.734(19) 168.8 . yes
N11 H11 O3W 0.86 2.23 3.06(3) 159.7 . yes
N12 H12 O23 0.86 2.02 2.817(19) 154.3 . yes
N13 H13 O5W 0.86 2.20 3.00(3) 153.9 . yes
N13 H13 O55 0.86 2.39 2.901(19) 119.0 1_565 yes
N14 H14 O1W 0.86 1.86 2.71(2) 168.8 . yes
N15 H15A O5W 0.86 1.85 2.69(3) 168.3 . yes
N16 H16A O1W 0.86 2.21 3.01(3) 155.0 . yes
N16 H16A O56 0.86 2.55 3.06(2) 118.5 1_655 yes
N17 H17A O7W 0.86 2.16 2.94(3) 150.0 . yes
N18 H18A O2W 0.86 1.94 2.775(19) 164.0 . yes
N19 H19 O7W 0.86 2.10 2.87(3) 147.9 . yes
N19 H19 O7W 0.86 2.55 3.04(3) 116.9 2_466 yes
N20 H20 O2W 0.86 2.04 2.86(3) 159.2 . yes
N21 H21A O4W 0.86 2.22 3.00(3) 151.1 . yes
N21 H21A O13 0.86 2.32 2.84(2) 119.4 . yes
N23 H23A O4W 0.86 1.90 2.74(2) 166.0 . yes

loop_
_geom_torsion_atom_site_label_1
_geom_torsion_atom_site_label_2
_geom_torsion_atom_site_label_3
_geom_torsion_atom_site_label_4
_geom_torsion
O45 W10 O2 W2 -130.7(13)
O28 W10 O2 W2 -29.5(13)
O16 W10 O2 W2 51(2)
O37 W10 O2 W2 129.1(13)
O9 W10 O2 W2 55.9(13)
O40 W7 O3 W8 106(2)
O46 W7 O3 W8 -153(2)
O62 W7 O3 W8 5(2)
O28 W7 O3 W8 -65(3)
O44 W7 O3 W8 -79(2)
O48 P1 O4 W16 -177.2(7)
O44 P1 O4 W16 -50.6(10)
O9 P1 O4 W16 66.1(9)
O48 P1 O4 W1 52.2(9)
O44 P1 O4 W1 178.8(7)
O9 P1 O4 W1 -64.6(8)
O15 W13 O5 W5 99(2)
O21 W13 O5 W5 -3(2)
O11 W13 O5 W5 -160(2)
O50 W13 O5 W5 -71(3)
O8 W13 O5 W5 -87(2)
O17 W4 O6 W1 107(2)
O60 W4 O6 W1 -153(2)
O52 W4 O6 W1 5(2)
O33 W4 O6 W1 -58(3)
O61 W4 O6 W1 -80(2)
O53 P2 O8 W8 52.7(9)
O61 P2 O8 W8 178.8(6)
O10 P2 O8 W8 -64.1(8)
O53 P2 O8 W13 -176.8(7)
O61 P2 O8 W13 -50.7(9)
O10 P2 O8 W13 66.4(9)
O4 P1 O9 W10 -179.0(6)
O48 P1 O9 W10 61.0(8)
O44 P1 O9 W10 -59.6(8)
O4 P1 O9 W6 60.2(8)
O48 P1 O9 W6 -59.9(8)
O44 P1 O9 W6 179.5(6)
O4 P1 O9 W17 -59.0(8)
O48 P1 O9 W17 -179.1(6)
O44 P1 O9 W17 60.4(8)
O53 P2 O10 W18 60.5(8)
O8 P2 O10 W18 -179.4(6)
O61 P2 O10 W18 -59.6(8)
O53 P2 O10 W14 -60.5(8)
O8 P2 O10 W14 59.6(8)
O61 P2 O10 W14 179.3(6)
O53 P2 O10 W15 179.9(6)
O8 P2 O10 W15 -60.0(8)
O61 P2 O10 W15 59.8(8)
O35 W5 O14 W17 130.6(15)
O5 W5 O14 W17 -39(3)
O46 W5 O14 W17 -128.1(15)
O36 W5 O14 W17 28.7(15)
O44 W5 O14 W17 -56.0(15)
O13 W11 O18 W12 -103(2)
O52 W11 O18 W12 0(2)
O47 W11 O18 W12 77(3)
O31 W11 O18 W12 158(2)
O53 W11 O18 W12 85(2)
O39 W16 O20 W9 102(2)
O36 W16 O20 W9 -1(2)
O51 W16 O20 W9 -159(2)
O30 W16 O20 W9 -77(3)
O4 W16 O20 W9 -86(2)
O27 W9 O21 W13 -128.1(15)
O20 W9 O21 W13 132.6(16)
O24 W9 O21 W13 -30.7(15)
O60 W9 O21 W13 48(2)
O61 W9 O21 W13 51.2(15)
O15 W13 O21 W9 126.8(16)
O5 W13 O21 W9 -132.8(16)
O11 W13 O21 W9 -40(2)
O50 W13 O21 W9 30.7(15)
O8 W13 O21 W9 -50.0(15)
O12 W6 O22 W1 -128.7(14)
O32 W6 O22 W1 129.9(14)
O37 W6 O22 W1 46(2)
O1 W6 O22 W1 -28.0(14)
O9 W6 O22 W1 56.4(14)
O34 W15 O24 W9 -129.4(13)
O50 W15 O24 W9 -25.0(13)
O26 W15 O24 W9 57(2)
O49 W15 O24 W9 132.4(13)
O10 W15 O24 W9 59.7(13)
O45 W10 O28 W7 128.6(13)
O2 W10 O28 W7 27.2(13)
O16 W10 O28 W7 -130.8(14)
O37 W10 O28 W7 -52(2)
O9 W10 O28 W7 -58.0(13)
O57 W17 O30 W16 127.8(13)
O16 W17 O30 W16 -51(2)
O14 W17 O30 W16 25.5(13)
O32 W17 O30 W16 -131.9(13)
O9 W17 O30 W16 -59.0(13)
O12 W6 O32 W17 171.3(7)
O22 W6 O32 W17 -85.8(7)
O37 W6 O32 W17 69.8(7)
O1 W6 O32 W17 -13.2(16)
O9 W6 O32 W17 -2.3(6)
O55 W18 O33 W4 130.3(14)
O47 W18 O33 W4 27.4(15)
O23 W18 O33 W4 -54(2)
O49 W18 O33 W4 -130.0(15)
O10 W18 O33 W4 -57.4(14)
O39 W16 O36 W5 126.3(14)
O20 W16 O36 W5 -134.3(14)
O51 W16 O36 W5 -42(2)
O30 W16 O36 W5 30.0(14)
O4 W16 O36 W5 -50.7(14)
O7 W2 O41 W3 -103(2)
O19 W2 O41 W3 157(2)
O62 W2 O41 W3 0(2)
O2 W2 O41 W3 68(3)
O48 W2 O41 W3 84(2)
O4 P1 O44 W7 -179.1(7)
O48 P1 O44 W7 -52.5(9)
O9 P1 O44 W7 64.7(9)
O4 P1 O44 W5 53.2(9)
O48 P1 O44 W5 179.7(7)
O9 P1 O44 W5 -63.1(9)
O40 W7 O46 W5 179.7(7)
O3 W7 O46 W5 80.4(7)
O62 W7 O46 W5 -8.2(17)
O28 W7 O46 W5 -83.8(7)
O44 W7 O46 W5 -2.6(6)
O55 W18 O47 W11 -129.8(13)
O33 W18 O47 W11 -25.8(13)
O23 W18 O47 W11 132.7(13)
O49 W18 O47 W11 54(2)
O10 W18 O47 W11 59.4(13)
O4 P1 O48 W2 178.2(7)
O44 P1 O48 W2 52.0(9)
O9 P1 O48 W2 -65.3(8)
O4 P1 O48 W12 -53.8(9)
O44 P1 O48 W12 -179.9(6)
O9 P1 O48 W12 62.8(8)
O34 W15 O50 W13 130.5(13)
O24 W15 O50 W13 27.3(14)
O26 W15 O50 W13 -130.2(14)
O49 W15 O50 W13 -49(2)
O10 W15 O50 W13 -57.2(13)
O13 W11 O52 W4 -126.0(14)
O18 W11 O52 W4 134.0(14)
O47 W11 O52 W4 -30.4(14)
O31 W11 O52 W4 41(2)
O53 W11 O52 W4 50.5(14)
O8 P2 O53 W3 -54.7(9)
O61 P2 O53 W3 179.1(6)
O10 P2 O53 W3 61.4(8)
O8 P2 O53 W11 178.1(6)
O61 P2 O53 W11 51.9(9)
O10 P2 O53 W11 -65.8(9)
O25 W14 O54 W8 -130.8(14)
O26 W14 O54 W8 128.2(14)
O59 W14 O54 W8 -28.1(14)
O23 W14 O54 W8 44(2)
O10 W14 O54 W8 54.8(14)
O56 W12 O58 W1 122.7(12)
O1 W12 O58 W1 26.4(12)
O18 W12 O58 W1 -138.1(12)
O19 W12 O58 W1 -58(2)
O48 W12 O58 W1 -56.7(12)
O38 W3 O59 W14 -129.3(13)
O42 W3 O59 W14 -27.5(13)
O31 W3 O59 W14 130.0(13)
O41 W3 O59 W14 38(3)
O53 W3 O59 W14 55.9(13)
O17 W4 O60 W9 179.3(7)
O6 W4 O60 W9 79.8(7)
O52 W4 O60 W9 -7.9(17)
O33 W4 O60 W9 -83.9(7)
O61 W4 O60 W9 -3.3(6)
O53 P2 O61 W4 -52.7(9)
O8 P2 O61 W4 -179.1(6)
O10 P2 O61 W4 64.7(8)
O53 P2 O61 W9 178.1(6)
O8 P2 O61 W9 51.6(9)
O10 P2 O61 W9 -64.5(8)
O40 W7 O62 W2 125.4(14)
O3 W7 O62 W2 -135.6(14)
O46 W7 O62 W2 -47(2)
O28 W7 O62 W2 29.5(14)
O44 W7 O62 W2 -52.1(14)
C4 N2 C1 N1 -6(2)
C4 N2 C1 C2 -177.6(19)
C3 N1 C1 N2 5(2)
C3 N1 C1 C2 177.1(18)
C5 N3 C2 N4 1(2)
C5 N3 C2 C1 -178.9(18)
C6 N4 C2 N3 -2(2)
C6 N4 C2 C1 177.9(18)
N2 C1 C2 N3 -175.6(19)
N1 C1 C2 N3 15(3)
N2 C1 C2 N4 4(3)
N1 C1 C2 N4 -165.5(18)
C1 N1 C3 C4 -2(2)
N1 C3 C4 N2 -1(2)
C1 N2 C4 C3 5(2)
C2 N3 C5 C6 0(2)
C2 N4 C6 C5 2(2)
N3 C5 C6 N4 -2(3)
C10 N6 C7 N5 3(3)
C10 N6 C7 C8 -176(2)
C9 N5 C7 N6 -3(2)
C9 N5 C7 C8 177(2)
C12 N8 C8 N7 0(2)
C12 N8 C8 C7 178.6(19)
C11 N7 C8 N8 1(2)
C11 N7 C8 C7 -177.6(19)
N6 C7 C8 N8 -2(3)
N5 C7 C8 N8 178(2)
N6 C7 C8 N7 176(2)
N5 C7 C8 N7 -4(3)
C7 N5 C9 C10 2(3)
N5 C9 C10 N6 0(3)
C7 N6 C10 C9 -2(3)
C8 N7 C11 C12 -2(2)
N7 C11 C12 N8 2(2)
C8 N8 C12 C11 -1(2)
C15 N9 C13 N10 -2(2)
C15 N9 C13 C14 -177.4(17)
C16 N10 C13 N9 3(2)
C16 N10 C13 C14 178.4(17)
C18 N12 C14 N11 2(2)
C18 N12 C14 C13 179.0(18)
C17 N11 C14 N12 -5(2)
C17 N11 C14 C13 178.4(17)
N9 C13 C14 N12 178.3(18)
N10 C13 C14 N12 4(3)
N9 C13 C14 N11 -5(3)
N10 C13 C14 N11 -179.4(18)
C13 N9 C15 C16 0(2)
N9 C15 C16 N10 2(2)
C13 N10 C16 C15 -3(2)
C14 N11 C17 C18 5(3)
N11 C17 C18 N12 -4(3)
C14 N12 C18 C17 1(2)
C22 N14 C19 N13 4(2)
C22 N14 C19 C20 178.0(18)
C21 N13 C19 N14 -4(2)
C21 N13 C19 C20 -178.2(18)
C24 N16 C20 N15 1(2)
C24 N16 C20 C19 -179.0(18)
C23 N15 C20 N16 -1(2)
C23 N15 C20 C19 179.3(18)
N14 C19 C20 N16 0(3)
N13 C19 C20 N16 173.6(18)
N14 C19 C20 N15 -179.7(19)
N13 C19 C20 N15 -7(3)
C19 N13 C21 C22 2(2)
N13 C21 C22 N14 0(3)
C19 N14 C22 C21 -3(3)
C20 N15 C23 C24 0(2)
C20 N16 C24 C23 -1(2)
N15 C23 C24 N16 0(2)
C28 N18 C25 N17 -2(2)
C28 N18 C25 C26 176.1(19)
C27 N17 C25 N18 2(2)
C27 N17 C25 C26 -175(2)
C30 N20 C26 N19 -2(3)
C30 N20 C26 C25 -179(2)
C29 N19 C26 N20 -3(3)
C29 N19 C26 C25 174(3)
N18 C25 C26 N20 4(3)
N17 C25 C26 N20 -179(2)
N18 C25 C26 N19 -173(2)
N17 C25 C26 N19 4(4)
C25 N17 C27 C28 -2(2)
N17 C27 C28 N18 1(2)
C25 N18 C28 C27 1(2)
C26 N19 C29 C30 7(4)
N19 C29 C30 N20 -8(4)
C26 N20 C30 C29 6(3)
C33 N21 C31 N22 -4(2)
C33 N21 C31 C32 178.7(19)
C34 N22 C31 N21 4(2)
C34 N22 C31 C32 -178(2)
C36 N24 C32 N23 2(3)
C36 N24 C32 C31 177.8(19)
C35 N23 C32 N24 -2(3)
C35 N23 C32 C31 -177.6(18)
N21 C31 C32 N24 -178(2)
N22 C31 C32 N24 4(3)
N21 C31 C32 N23 -2(3)
N22 C31 C32 N23 -179.8(19)
C31 N21 C33 C34 1(3)
N21 C33 C34 N22 2(3)
C31 N22 C34 C33 -4(3)
C32 N23 C35 C36 1(2)
C32 N24 C36 C35 -1(3)
N23 C35 C36 N24 0(3)
